data_4315683
loop_
_publ_author_name
'Yurii S. Moroz'
'\/Lukasz Szyrwiel'
'Serhiy Demeshko'
'Henryk Koz\/lowski'
'Franc Meyer'
'Igor O. Fritsky'

_publ_section_title
;
 One-Pot Synthesis of a New Magnetically Coupled Heterometallic Cu2Mn2[2 x
 2] Molecular Grid
;
_journal_name_full 'Inorganic Chemistry'
_journal_page_first 4750
_journal_page_last 4752
_journal_paper_doi 10.1021/ic100555s
_journal_volume 49
_journal_year 2010
_chemical_formula_moiety 'C48 H56 Cu2 Mn2 N16 O16, 4(H2 O), 3(O)'
_chemical_formula_sum 'C48 H64 Cu2 Mn2 N16 O23'
_chemical_formula_weight 1470.11
_chemical_name_systematic
;
 ?
;
_space_group_IT_number 14
_symmetry_cell_setting monoclinic
_symmetry_space_group_name_Hall '-P 2ybc'
_symmetry_space_group_name_H-M 'P 1 21/c 1'
_atom_sites_solution_hydrogens geom
_atom_sites_solution_primary direct
_atom_sites_solution_secondary difmap
_audit_creation_method SHELXL-97
_cell_angle_alpha 90.00
_cell_angle_beta 100.725(5)
_cell_angle_gamma 90.00
_cell_formula_units_Z 4
_cell_length_a 13.4188(7)
_cell_length_b 20.8190(10)
_cell_length_c 23.4449(12)
_cell_measurement_reflns_used 11412
_cell_measurement_temperature 100(2)
_cell_measurement_theta_max 25.09
_cell_measurement_theta_min 2.64
_cell_volume 6435.3(6)
_computing_structure_refinement 'SHELXL-97 (Sheldrick, 2008)'
_diffrn_ambient_temperature 100(2)
_diffrn_detector_area_resol_mean 8.3359
_diffrn_measured_fraction_theta_full 0.997
_diffrn_measured_fraction_theta_max 0.997
_diffrn_measurement_device_type 'KUMA KM4-CCD'
_diffrn_measurement_method \w-scan
_diffrn_radiation_monochromator graphite
_diffrn_radiation_source 'fine-focus sealed tube'
_diffrn_radiation_type MoK\a
_diffrn_radiation_wavelength 0.71073
_diffrn_reflns_av_R_equivalents 0.2345
_diffrn_reflns_av_sigmaI/netI 0.2201
_diffrn_reflns_limit_h_max 16
_diffrn_reflns_limit_h_min -13
_diffrn_reflns_limit_k_max 24
_diffrn_reflns_limit_k_min -24
_diffrn_reflns_limit_l_max 27
_diffrn_reflns_limit_l_min -27
_diffrn_reflns_number 67702
_diffrn_reflns_theta_full 25.09
_diffrn_reflns_theta_max 25.09
_diffrn_reflns_theta_min 2.64
_exptl_absorpt_coefficient_mu 1.122
_exptl_absorpt_correction_type none
_exptl_crystal_colour yellow-green
_exptl_crystal_density_diffrn 1.517
_exptl_crystal_density_method 'not measured'
_exptl_crystal_description block
_exptl_crystal_F_000 3024
_exptl_crystal_size_max 0.2
_exptl_crystal_size_mid 0.14
_exptl_crystal_size_min 0.09
_refine_diff_density_max 0.641
_refine_diff_density_min -0.431
_refine_diff_density_rms 0.085
_refine_ls_extinction_method none
_refine_ls_goodness_of_fit_ref 0.864
_refine_ls_hydrogen_treatment constr
_refine_ls_matrix_type full
_refine_ls_number_parameters 855
_refine_ls_number_reflns 11412
_refine_ls_number_restraints 0
_refine_ls_restrained_S_all 0.864
_refine_ls_R_factor_all 0.1771
_refine_ls_R_factor_gt 0.0605
_refine_ls_shift/su_max 0.004
_refine_ls_shift/su_mean 0.000
_refine_ls_structure_factor_coef Fsqd
_refine_ls_weighting_details 'calc w=1/[\s^2^(Fo^2^)+(0.0362P)^2^+0.0000P] where P=(Fo^2^+2Fc^2^)/3'
_refine_ls_weighting_scheme calc
_refine_ls_wR_factor_gt 0.0946
_refine_ls_wR_factor_ref 0.1215
_reflns_number_gt 4668
_reflns_number_total 11412
_reflns_threshold_expression >2\s(I)
_cod_data_source_file ic100555s_si_002.cif
_cod_data_source_block ym216bdc
_cod_original_sg_symbol_H-M 'P 21/c'
_cod_database_code 4315683

loop_
_symmetry_equiv_pos_as_xyz
'x, y, z'
'-x, y+1/2, -z+1/2'
'-x, -y, -z'
'x, -y-1/2, z-1/2'

loop_
_atom_site_label
_atom_site_type_symbol
_atom_site_fract_x
_atom_site_fract_y
_atom_site_fract_z
_atom_site_U_iso_or_equiv
_atom_site_adp_type
_atom_site_occupancy
_atom_site_symmetry_multiplicity
_atom_site_calc_flag
_atom_site_refinement_flags
_atom_site_disorder_assembly
_atom_site_disorder_group
Cu1 Cu 0.57401(7) 0.21848(4) 0.12955(4) 0.0364(3) Uani 1 1 d . . .
Mn1 Mn 0.69715(7) 0.39358(5) 0.11641(4) 0.0276(3) Uani 1 1 d . . .
Cu2 Cu 0.95898(6) 0.29909(4) 0.14709(4) 0.0315(2) Uani 1 1 d . . .
Mn2 Mn 0.83630(8) 0.11964(5) 0.14533(4) 0.0351(3) Uani 1 1 d . . .
O1 O 0.7168(3) 0.1780(2) 0.17315(19) 0.0306(11) Uani 1 1 d . . .
O2 O 0.9807(3) 0.1311(2) 0.27366(19) 0.0384(12) Uani 1 1 d . . .
H2O H 1.0139 0.1084 0.2555 0.058 Uiso 1 1 calc R . .
O3 O 0.9693(5) 0.0729(3) 0.1300(2) 0.0688(18) Uani 1 1 d . . .
O4 O 1.0865(4) 0.0726(3) 0.2108(2) 0.0613(16) Uani 1 1 d . . .
O5 O 0.6447(3) 0.29586(19) 0.08822(18) 0.0278(11) Uani 1 1 d . . .
O6 O 0.7814(4) 0.4150(2) -0.00623(19) 0.0367(12) Uani 1 1 d . . .
H6O H 0.8035 0.4465 0.0130 0.055 Uiso 1 1 calc R . .
O7 O 0.7599(3) 0.4881(2) 0.12835(19) 0.0361(12) Uani 1 1 d . . .
O8 O 0.8404(4) 0.5109(2) 0.0569(2) 0.0475(14) Uani 1 1 d . . .
O9 O 0.8283(3) 0.34397(18) 0.16842(19) 0.0273(11) Uani 1 1 d . . .
O10 O 0.5949(4) 0.4134(2) 0.2324(2) 0.0412(13) Uani 1 1 d . . .
H10O H 0.5554 0.4318 0.2068 0.062 Uiso 1 1 calc R . .
O11 O 0.5494(4) 0.4248(2) 0.0823(2) 0.0473(14) Uani 1 1 d . . .
O12 O 0.4836(4) 0.4746(3) 0.1507(3) 0.0656(17) Uani 1 1 d . . .
O13 O 0.8809(3) 0.21034(18) 0.10928(19) 0.0276(11) Uani 1 1 d . . .
O14 O 0.7270(5) 0.0696(2) 0.0164(2) 0.0577(16) Uani 1 1 d . . .
H14O H 0.7264 0.0376 0.0368 0.087 Uiso 1 1 calc R . .
O15 O 0.7657(5) 0.0366(2) 0.1691(2) 0.0709(19) Uani 1 1 d . . .
O16 O 0.7031(5) -0.0170(3) 0.0882(3) 0.086(2) Uani 1 1 d . . .
O17 O 0.3654(7) 0.5643(4) 0.1943(4) 0.088(4) Uani 0.60 1 d P . .
O18 O 0.5591(5) 0.6239(4) 0.1778(3) 0.112(3) Uani 1 1 d . . .
H181 H 0.5046 0.5968 0.1593 0.168 Uiso 1 1 d R . .
H182 H 0.6056 0.5978 0.2040 0.168 Uiso 1 1 d R . .
O19 O 0.7159(4) 0.5443(2) 0.2315(2) 0.0612(16) Uani 1 1 d . . .
H191 H 0.7495 0.5339 0.1999 0.092 Uiso 1 1 d R . .
H192 H 0.7389 0.5145 0.2624 0.092 Uiso 1 1 d R . .
O20 O 0.6049(5) 0.7165(3) 0.0924(3) 0.098(2) Uani 1 1 d . . .
H201 H 0.5819 0.6956 0.1241 0.146 Uiso 1 1 d R . .
H202 H 0.5493 0.7409 0.0714 0.146 Uiso 1 1 d R . .
O22 O 1.0346(16) 0.1908(12) -0.0419(9) 0.303(13) Uani 0.65 1 d P . .
O23 O 0.2300(6) 0.2507(4) -0.0351(3) 0.083(3) Uani 0.75 1 d P . .
O24A O 1.0102(11) 0.0729(7) 0.0100(4) 0.156(9) Uani 0.704(17) 1 d P A 1
O24B O 1.0715(18) 0.017(2) -0.0309(13) 0.18(2) Uani 0.296(17) 1 d P A 2
O25 O 1.2084(11) 0.1184(6) -0.0253(6) 0.289(7) Uani 1 1 d . . .
H251 H 1.1805 0.1008 -0.0626 0.433 Uiso 1 1 d R . .
H252 H 1.2187 0.1636 -0.0302 0.433 Uiso 1 1 d R . .
N1 N 0.4430(4) 0.2772(3) 0.1282(3) 0.0358(15) Uani 1 1 d . . .
N2 N 0.5823(5) 0.2410(3) 0.2130(2) 0.0375(15) Uani 1 1 d . . .
N3 N 0.6656(4) 0.2223(3) 0.2534(2) 0.0364(15) Uani 1 1 d . . .
N4 N 0.8903(4) 0.1461(2) 0.2392(2) 0.0305(14) Uani 1 1 d . . .
N5 N 0.5023(4) 0.1227(3) 0.1271(3) 0.0321(14) Uani 1 1 d . . .
N6 N 0.5520(4) 0.1955(3) 0.0455(2) 0.0357(15) Uani 1 1 d . . .
N7 N 0.5841(4) 0.2364(3) 0.0057(2) 0.0399(16) Uani 1 1 d . . .
N8 N 0.7293(4) 0.3764(3) 0.0260(2) 0.0288(14) Uani 1 1 d . . .
N9 N 1.0959(4) 0.2464(3) 0.1661(3) 0.0375(15) Uani 1 1 d . . .
N10 N 0.9829(4) 0.2958(2) 0.2327(2) 0.0316(14) Uani 1 1 d . . .
N11 N 0.9135(4) 0.3221(2) 0.2622(2) 0.0297(14) Uani 1 1 d . . .
N12 N 0.6773(4) 0.3917(2) 0.2105(2) 0.0308(14) Uani 1 1 d . . .
N13 N 1.0229(4) 0.3952(2) 0.1366(2) 0.0296(14) Uani 1 1 d . . .
N14 N 0.9514(4) 0.3065(3) 0.0616(2) 0.0286(14) Uani 1 1 d . . .
N15 N 0.9068(4) 0.2592(3) 0.0237(2) 0.0327(15) Uani 1 1 d . . .
N16 N 0.7815(4) 0.1175(3) 0.0484(2) 0.0366(15) Uani 1 1 d . . .
C1 C 0.3782(6) 0.2977(3) 0.0821(3) 0.043(2) Uani 1 1 d . . .
H1 H 0.3855 0.2834 0.0455 0.052 Uiso 1 1 calc R . .
C2 C 0.2995(5) 0.3401(4) 0.0866(4) 0.049(2) Uani 1 1 d . . .
H2 H 0.2553 0.3542 0.0537 0.059 Uiso 1 1 calc R . .
C3 C 0.2888(6) 0.3604(4) 0.1406(4) 0.056(2) Uani 1 1 d . . .
H3 H 0.2367 0.3884 0.1450 0.068 Uiso 1 1 calc R . .
C4 C 0.3557(6) 0.3389(4) 0.1881(4) 0.050(2) Uani 1 1 d . . .
H4 H 0.3497 0.3523 0.2252 0.060 Uiso 1 1 calc R . .
C5 C 0.4316(5) 0.2976(4) 0.1805(3) 0.0396(19) Uani 1 1 d . . .
C6 C 0.5101(6) 0.2734(3) 0.2293(3) 0.0401(19) Uani 1 1 d . . .
C7 C 0.5043(6) 0.2878(4) 0.2904(3) 0.054(2) Uani 1 1 d . . .
H7A H 0.5536 0.2624 0.3157 0.081 Uiso 1 1 calc R . .
H7B H 0.4376 0.2777 0.2972 0.081 Uiso 1 1 calc R . .
H7C H 0.5180 0.3325 0.2981 0.081 Uiso 1 1 calc R . .
C8 C 0.7302(5) 0.1911(3) 0.2274(3) 0.0281(17) Uani 1 1 d . . .
C9 C 0.8266(5) 0.1726(3) 0.2659(3) 0.0295(17) Uani 1 1 d . . .
C10 C 0.8456(6) 0.1868(3) 0.3300(3) 0.045(2) Uani 1 1 d . . .
H10A H 0.8733 0.1494 0.3511 0.067 Uiso 1 1 calc R . .
H10B H 0.7829 0.1984 0.3414 0.067 Uiso 1 1 calc R . .
H10C H 0.8928 0.2217 0.3383 0.067 Uiso 1 1 calc R . .
C11 C 1.0548(7) 0.0578(4) 0.1586(4) 0.057(2) Uani 1 1 d . . .
C12 C 1.1277(7) 0.0220(4) 0.1269(4) 0.084(3) Uani 1 1 d . . .
H12A H 1.1912 0.0157 0.1529 0.126 Uiso 1 1 calc R . .
H12B H 1.1384 0.0468 0.0941 0.126 Uiso 1 1 calc R . .
H12C H 1.0992 -0.0189 0.1140 0.126 Uiso 1 1 calc R . .
C13 C 0.4813(5) 0.0876(4) 0.1701(3) 0.040(2) Uani 1 1 d . . .
H13 H 0.5038 0.1014 0.2080 0.048 Uiso 1 1 calc R . .
C14 C 0.4264(5) 0.0307(3) 0.1605(3) 0.044(2) Uani 1 1 d . . .
H14 H 0.4106 0.0072 0.1913 0.053 Uiso 1 1 calc R . .
C15 C 0.3963(6) 0.0102(4) 0.1040(4) 0.056(2) Uani 1 1 d . . .
H15 H 0.3601 -0.0279 0.0962 0.068 Uiso 1 1 calc R . .
C16 C 0.4198(6) 0.0463(4) 0.0596(4) 0.055(2) Uani 1 1 d . . .
H16 H 0.3996 0.0328 0.0213 0.066 Uiso 1 1 calc R . .
C17 C 0.4732(5) 0.1023(3) 0.0717(3) 0.0369(19) Uani 1 1 d . . .
C18 C 0.5028(5) 0.1430(3) 0.0266(3) 0.040(2) Uani 1 1 d . . .
C19 C 0.4794(6) 0.1271(4) -0.0365(3) 0.056(2) Uani 1 1 d . . .
H19A H 0.4146 0.1448 -0.0535 0.084 Uiso 1 1 calc R . .
H19B H 0.4779 0.0813 -0.0413 0.084 Uiso 1 1 calc R . .
H19C H 0.5308 0.1450 -0.0553 0.084 Uiso 1 1 calc R . .
C20 C 0.6340(5) 0.2857(3) 0.0337(3) 0.0269(16) Uani 1 1 d . . .
C21 C 0.6816(5) 0.3302(3) -0.0027(3) 0.0321(18) Uani 1 1 d . . .
C22 C 0.6784(6) 0.3193(4) -0.0657(3) 0.055(2) Uani 1 1 d . . .
H22A H 0.6514 0.3567 -0.0871 0.082 Uiso 1 1 calc R . .
H22B H 0.6360 0.2829 -0.0784 0.082 Uiso 1 1 calc R . .
H22C H 0.7458 0.3112 -0.0724 0.082 Uiso 1 1 calc R . .
C23 C 0.8058(5) 0.5257(3) 0.1008(3) 0.0313(17) Uani 1 1 d . . .
C24 C 0.8215(6) 0.5943(3) 0.1223(3) 0.053(2) Uani 1 1 d . . .
H24A H 0.8921 0.6011 0.1380 0.079 Uiso 1 1 calc R . .
H24B H 0.7823 0.6018 0.1520 0.079 Uiso 1 1 calc R . .
H24C H 0.8002 0.6233 0.0906 0.079 Uiso 1 1 calc R . .
C25 C 1.1477(6) 0.2190(3) 0.1297(3) 0.042(2) Uani 1 1 d . . .
H25 H 1.1223 0.2223 0.0901 0.051 Uiso 1 1 calc R . .
C26 C 1.2371(7) 0.1858(4) 0.1472(5) 0.061(2) Uani 1 1 d . . .
H26 H 1.2705 0.1663 0.1204 0.073 Uiso 1 1 calc R . .
C27 C 1.2749(6) 0.1825(4) 0.2059(5) 0.066(3) Uani 1 1 d . . .
H27 H 1.3358 0.1613 0.2193 0.080 Uiso 1 1 calc R . .
C28 C 1.2229(6) 0.2107(4) 0.2449(4) 0.051(2) Uani 1 1 d . . .
H28 H 1.2478 0.2085 0.2846 0.061 Uiso 1 1 calc R . .
C29 C 1.1322(5) 0.2425(3) 0.2234(3) 0.0351(18) Uani 1 1 d . . .
C30 C 1.0676(5) 0.2716(3) 0.2610(3) 0.0337(18) Uani 1 1 d . . .
C31 C 1.0974(6) 0.2737(4) 0.3256(3) 0.051(2) Uani 1 1 d . . .
H31A H 1.0493 0.2991 0.3413 0.076 Uiso 1 1 calc R . .
H31B H 1.1636 0.2925 0.3361 0.076 Uiso 1 1 calc R . .
H31C H 1.0985 0.2309 0.3408 0.076 Uiso 1 1 calc R . .
C32 C 0.8355(5) 0.3443(3) 0.2241(3) 0.0254(17) Uani 1 1 d . . .
C33 C 0.7504(6) 0.3703(3) 0.2487(3) 0.0332(18) Uani 1 1 d . . .
C34 C 0.7518(6) 0.3687(3) 0.3122(3) 0.044(2) Uani 1 1 d . . .
H34A H 0.7095 0.4024 0.3223 0.066 Uiso 1 1 calc R . .
H34B H 0.8200 0.3747 0.3328 0.066 Uiso 1 1 calc R . .
H34C H 0.7268 0.3279 0.3226 0.066 Uiso 1 1 calc R . .
C35 C 0.4854(6) 0.4615(4) 0.0992(5) 0.056(3) Uani 1 1 d . . .
C36 C 0.4059(6) 0.4913(4) 0.0524(4) 0.073(3) Uani 1 1 d . . .
H36A H 0.3464 0.5011 0.0681 0.110 Uiso 1 1 calc R . .
H36B H 0.3885 0.4617 0.0207 0.110 Uiso 1 1 calc R . .
H36C H 0.4322 0.5301 0.0387 0.110 Uiso 1 1 calc R . .
C37 C 1.0550(5) 0.4408(3) 0.1767(3) 0.043(2) Uani 1 1 d . . .
H37 H 1.0433 0.4353 0.2142 0.051 Uiso 1 1 calc R . .
C38 C 1.1049(5) 0.4959(3) 0.1636(3) 0.042(2) Uani 1 1 d . . .
H38 H 1.1250 0.5269 0.1920 0.050 Uiso 1 1 calc R . .
C39 C 1.1243(5) 0.5044(3) 0.1094(3) 0.043(2) Uani 1 1 d . . .
H39 H 1.1614 0.5397 0.1008 0.052 Uiso 1 1 calc R . .
C40 C 1.0878(5) 0.4595(3) 0.0671(3) 0.0368(19) Uani 1 1 d . . .
H40 H 1.0965 0.4655 0.0290 0.044 Uiso 1 1 calc R . .
C41 C 1.0379(5) 0.4054(3) 0.0824(3) 0.0298(17) Uani 1 1 d . . .
C42 C 0.9965(5) 0.3538(3) 0.0405(3) 0.0335(18) Uani 1 1 d . . .
C43 C 1.0060(5) 0.3568(3) -0.0213(3) 0.042(2) Uani 1 1 d . . .
H43A H 1.0513 0.3237 -0.0293 0.064 Uiso 1 1 calc R . .
H43B H 1.0323 0.3980 -0.0294 0.064 Uiso 1 1 calc R . .
H43C H 0.9405 0.3506 -0.0453 0.064 Uiso 1 1 calc R . .
C44 C 0.8716(5) 0.2135(3) 0.0535(3) 0.0294(17) Uani 1 1 d . . .
C45 C 0.8142(5) 0.1611(3) 0.0182(3) 0.0388(19) Uani 1 1 d . . .
C46 C 0.7962(6) 0.1597(3) -0.0467(3) 0.058(2) Uani 1 1 d . . .
H46A H 0.8295 0.1230 -0.0593 0.088 Uiso 1 1 calc R . .
H46B H 0.8228 0.1981 -0.0608 0.088 Uiso 1 1 calc R . .
H46C H 0.7246 0.1570 -0.0616 0.088 Uiso 1 1 calc R . .
C47 C 0.7235(7) -0.0107(4) 0.1425(4) 0.065(3) Uani 1 1 d . . .
C48 C 0.6937(8) -0.0662(4) 0.1797(4) 0.096(4) Uani 1 1 d . . .
H48A H 0.7360 -0.0651 0.2175 0.143 Uiso 1 1 calc R . .
H48B H 0.7028 -0.1065 0.1614 0.143 Uiso 1 1 calc R . .
H48C H 0.6240 -0.0616 0.1833 0.143 Uiso 1 1 calc R . .

loop_
_atom_site_aniso_label
_atom_site_aniso_U_11
_atom_site_aniso_U_22
_atom_site_aniso_U_33
_atom_site_aniso_U_23
_atom_site_aniso_U_13
_atom_site_aniso_U_12
Cu1 0.0393(6) 0.0356(5) 0.0346(6) -0.0029(4) 0.0078(4) -0.0046(4)
Mn1 0.0313(6) 0.0248(6) 0.0262(6) 0.0049(5) 0.0042(5) 0.0011(5)
Cu2 0.0390(5) 0.0275(5) 0.0274(5) 0.0023(4) 0.0044(4) 0.0034(4)
Mn2 0.0512(8) 0.0239(6) 0.0265(7) -0.0022(5) -0.0025(5) -0.0020(5)
O1 0.033(3) 0.033(3) 0.024(3) 0.007(2) 0.003(2) -0.007(2)
O2 0.043(3) 0.039(3) 0.030(3) 0.005(2) 0.000(3) 0.018(2)
O3 0.079(4) 0.063(4) 0.051(4) -0.015(3) -0.021(3) 0.039(3)
O4 0.070(4) 0.072(4) 0.040(4) -0.007(3) 0.007(3) 0.026(3)
O5 0.030(3) 0.031(3) 0.024(3) 0.000(2) 0.007(2) -0.001(2)
O6 0.042(3) 0.042(3) 0.029(3) 0.007(2) 0.013(3) -0.010(2)
O7 0.047(3) 0.032(3) 0.034(3) 0.002(2) 0.017(3) -0.006(2)
O8 0.069(4) 0.039(3) 0.040(3) -0.008(3) 0.022(3) -0.019(3)
O9 0.034(3) 0.026(3) 0.022(3) 0.001(2) 0.005(2) 0.000(2)
O10 0.045(3) 0.042(3) 0.041(3) 0.002(2) 0.019(3) 0.011(3)
O11 0.031(3) 0.047(3) 0.062(4) 0.017(3) 0.005(3) 0.012(3)
O12 0.060(4) 0.059(4) 0.071(5) -0.002(3) -0.005(4) 0.020(3)
O13 0.033(3) 0.020(3) 0.028(3) -0.002(2) 0.000(2) -0.005(2)
O14 0.095(4) 0.036(3) 0.034(3) -0.009(2) -0.009(3) -0.030(3)
O15 0.115(5) 0.029(3) 0.053(4) 0.009(3) -0.027(3) -0.024(3)
O16 0.131(6) 0.056(4) 0.058(4) 0.005(3) -0.019(4) -0.046(4)
O17 0.081(8) 0.050(6) 0.112(9) -0.025(6) -0.034(6) 0.014(5)
O18 0.094(5) 0.165(7) 0.066(5) 0.025(4) -0.016(4) -0.029(5)
O19 0.091(4) 0.057(4) 0.039(3) 0.004(3) 0.022(3) -0.017(3)
O20 0.091(5) 0.114(6) 0.086(5) 0.003(4) 0.011(4) 0.022(4)
O22 0.28(2) 0.40(3) 0.28(2) -0.20(2) 0.19(2) -0.12(2)
O23 0.083(6) 0.100(6) 0.058(6) -0.026(5) -0.010(4) 0.012(5)
O24A 0.204(16) 0.186(15) 0.075(9) 0.014(7) 0.019(8) 0.122(12)
O24B 0.074(19) 0.35(6) 0.14(3) -0.14(3) 0.052(18) 0.00(2)
O25 0.38(2) 0.199(13) 0.309(17) -0.053(11) 0.119(15) 0.052(13)
N1 0.034(4) 0.041(4) 0.034(4) 0.000(3) 0.013(3) -0.009(3)
N2 0.038(4) 0.041(4) 0.034(4) 0.000(3) 0.008(3) -0.011(3)
N3 0.043(4) 0.037(4) 0.027(4) 0.003(3) 0.000(3) -0.005(3)
N4 0.036(4) 0.024(3) 0.029(4) 0.004(3) -0.001(3) -0.001(3)
N5 0.035(4) 0.029(3) 0.035(4) -0.006(3) 0.013(3) -0.005(3)
N6 0.031(3) 0.044(4) 0.035(4) 0.002(3) 0.013(3) -0.009(3)
N7 0.044(4) 0.042(4) 0.035(4) -0.011(3) 0.013(3) -0.020(3)
N8 0.023(3) 0.033(3) 0.030(4) 0.009(3) 0.005(3) -0.002(3)
N9 0.028(4) 0.039(4) 0.047(4) -0.001(3) 0.009(3) 0.000(3)
N10 0.038(4) 0.022(3) 0.035(4) 0.004(3) 0.009(3) 0.000(3)
N11 0.033(4) 0.028(3) 0.027(3) 0.005(3) 0.002(3) 0.000(3)
N12 0.036(4) 0.027(3) 0.033(4) 0.002(3) 0.015(3) 0.001(3)
N13 0.033(4) 0.030(3) 0.029(4) 0.006(3) 0.014(3) 0.004(3)
N14 0.027(3) 0.029(3) 0.029(4) 0.000(3) 0.003(3) -0.001(3)
N15 0.035(4) 0.041(4) 0.023(4) 0.007(3) 0.006(3) -0.005(3)
N16 0.048(4) 0.026(4) 0.032(4) -0.011(3) -0.002(3) -0.007(3)
C1 0.041(5) 0.048(5) 0.043(5) -0.011(4) 0.014(4) -0.007(4)
C2 0.024(5) 0.062(6) 0.061(7) 0.007(5) 0.005(4) 0.008(4)
C3 0.033(5) 0.064(6) 0.073(7) -0.027(5) 0.012(5) 0.006(4)
C4 0.038(5) 0.059(6) 0.051(6) -0.012(4) 0.002(5) 0.001(4)
C5 0.027(4) 0.046(5) 0.050(6) -0.004(4) 0.016(4) -0.005(4)
C6 0.043(5) 0.041(5) 0.043(5) -0.007(4) 0.025(4) 0.000(4)
C7 0.053(5) 0.066(6) 0.048(6) -0.002(4) 0.023(4) -0.008(4)
C8 0.025(4) 0.028(4) 0.033(5) 0.004(3) 0.010(4) -0.006(3)
C9 0.038(5) 0.022(4) 0.030(5) 0.007(3) 0.010(4) -0.011(3)
C10 0.062(5) 0.050(5) 0.022(4) 0.003(4) 0.006(4) -0.002(4)
C11 0.083(7) 0.036(5) 0.050(6) 0.002(4) 0.009(6) 0.013(5)
C12 0.087(7) 0.106(8) 0.055(7) -0.023(6) 0.000(6) 0.042(6)
C13 0.035(5) 0.047(5) 0.037(5) -0.004(4) 0.000(4) 0.006(4)
C14 0.048(5) 0.033(5) 0.051(6) -0.003(4) 0.010(4) 0.000(4)
C15 0.054(6) 0.039(5) 0.081(7) -0.012(5) 0.025(5) -0.023(4)
C16 0.079(7) 0.050(5) 0.041(5) -0.014(4) 0.027(5) -0.025(5)
C17 0.033(4) 0.039(5) 0.042(5) -0.012(4) 0.013(4) -0.015(4)
C18 0.041(5) 0.043(5) 0.038(5) -0.015(4) 0.011(4) -0.015(4)
C19 0.079(6) 0.055(5) 0.039(5) -0.015(4) 0.026(5) -0.034(5)
C20 0.018(4) 0.040(5) 0.024(4) 0.001(4) 0.008(3) 0.001(3)
C21 0.029(4) 0.045(5) 0.022(4) -0.005(4) 0.002(3) -0.005(4)
C22 0.066(6) 0.068(6) 0.035(5) -0.017(4) 0.021(4) -0.027(5)
C23 0.025(4) 0.039(5) 0.030(5) 0.002(4) 0.007(4) -0.004(4)
C24 0.065(6) 0.041(5) 0.054(6) -0.001(4) 0.016(4) -0.013(4)
C25 0.040(5) 0.035(5) 0.052(6) 0.008(4) 0.009(4) 0.005(4)
C26 0.053(6) 0.043(5) 0.091(8) 0.009(5) 0.025(6) 0.001(5)
C27 0.044(6) 0.051(6) 0.108(9) 0.032(6) 0.022(6) 0.022(5)
C28 0.048(5) 0.042(5) 0.060(6) 0.018(4) 0.002(5) 0.003(4)
C29 0.020(4) 0.038(4) 0.047(6) 0.013(4) 0.006(4) 0.003(3)
C30 0.040(5) 0.024(4) 0.033(5) 0.010(3) -0.004(4) -0.007(4)
C31 0.052(5) 0.058(5) 0.038(5) 0.014(4) -0.003(4) -0.003(4)
C32 0.033(5) 0.013(4) 0.032(5) -0.001(3) 0.011(4) -0.004(3)
C33 0.048(5) 0.023(4) 0.028(5) 0.004(3) 0.007(4) -0.004(4)
C34 0.062(5) 0.042(5) 0.032(5) 0.002(4) 0.019(4) 0.006(4)
C35 0.038(6) 0.047(6) 0.079(8) 0.021(5) -0.001(6) 0.000(4)
C36 0.067(6) 0.077(7) 0.076(7) 0.030(5) 0.014(5) 0.029(5)
C37 0.059(6) 0.032(5) 0.043(5) 0.003(4) 0.025(4) 0.004(4)
C38 0.049(5) 0.026(4) 0.054(6) -0.003(4) 0.023(4) -0.002(4)
C39 0.049(5) 0.033(5) 0.049(6) 0.002(4) 0.015(4) -0.008(4)
C40 0.039(5) 0.038(5) 0.034(5) 0.018(4) 0.007(4) -0.006(4)
C41 0.024(4) 0.033(4) 0.033(5) 0.010(4) 0.008(4) 0.007(3)
C42 0.032(4) 0.049(5) 0.019(4) 0.015(4) 0.002(3) 0.002(4)
C43 0.042(5) 0.045(5) 0.038(5) 0.005(4) 0.002(4) -0.009(4)
C44 0.026(4) 0.040(5) 0.022(4) -0.007(4) 0.002(3) 0.000(3)
C45 0.049(5) 0.039(5) 0.027(5) -0.006(4) 0.003(4) 0.001(4)
C46 0.107(7) 0.053(5) 0.017(4) -0.015(4) 0.015(4) -0.027(5)
C47 0.092(7) 0.028(5) 0.065(7) 0.017(5) -0.013(6) -0.013(5)
C48 0.147(10) 0.058(6) 0.065(7) 0.025(5) -0.022(6) -0.054(6)

loop_
_atom_type_symbol
_atom_type_description
_atom_type_scat_dispersion_real
_atom_type_scat_dispersion_imag
_atom_type_scat_source
C C 0.0033 0.0016 'International Tables Vol C Tables 4.2.6.8 and 6.1.1.4'
H H 0.0000 0.0000 'International Tables Vol C Tables 4.2.6.8 and 6.1.1.4'
N N 0.0061 0.0033 'International Tables Vol C Tables 4.2.6.8 and 6.1.1.4'
O O 0.0106 0.0060 'International Tables Vol C Tables 4.2.6.8 and 6.1.1.4'
Mn Mn 0.3368 0.7283 'International Tables Vol C Tables 4.2.6.8 and 6.1.1.4'
Cu Cu 0.3201 1.2651 'International Tables Vol C Tables 4.2.6.8 and 6.1.1.4'

loop_
_geom_angle_atom_site_label_1
_geom_angle_atom_site_label_2
_geom_angle_atom_site_label_3
_geom_angle
_geom_angle_site_symmetry_1
_geom_angle_site_symmetry_3
_geom_angle_publ_flag
N2 Cu1 N6 174.8(2) . . ?
N2 Cu1 N1 77.0(2) . . ?
N6 Cu1 N1 98.8(2) . . ?
N2 Cu1 O1 75.3(2) . . ?
N6 Cu1 O1 109.1(2) . . ?
N1 Cu1 O1 151.9(2) . . ?
N2 Cu1 O5 108.16(19) . . ?
N6 Cu1 O5 74.7(2) . . ?
N1 Cu1 O5 89.76(18) . . ?
O1 Cu1 O5 94.39(15) . . ?
N2 Cu1 N5 100.5(2) . . ?
N6 Cu1 N5 76.9(2) . . ?
N1 Cu1 N5 99.4(2) . . ?
O1 Cu1 N5 90.25(18) . . ?
O5 Cu1 N5 151.2(2) . . ?
N2 Cu1 Mn2 98.15(19) . . ?
N6 Cu1 Mn2 86.24(16) . . ?
N1 Cu1 Mn2 174.05(16) . . ?
O1 Cu1 Mn2 22.90(12) . . ?
O5 Cu1 Mn2 88.46(11) . . ?
N5 Cu1 Mn2 84.85(14) . . ?
N2 Cu1 Mn1 85.02(15) . . ?
N6 Cu1 Mn1 97.40(17) . . ?
N1 Cu1 Mn1 80.20(14) . . ?
O1 Cu1 Mn1 92.76(11) . . ?
O5 Cu1 Mn1 23.53(11) . . ?
N5 Cu1 Mn1 174.22(16) . . ?
Mn2 Cu1 Mn1 96.03(3) . . ?
O11 Mn1 O7 94.93(18) . . ?
O11 Mn1 O9 163.15(17) . . ?
O7 Mn1 O9 96.00(16) . . ?
O11 Mn1 O5 86.88(17) . . ?
O7 Mn1 O5 168.72(17) . . ?
O9 Mn1 O5 84.91(15) . . ?
O11 Mn1 N8 91.36(19) . . ?
O7 Mn1 N8 97.38(19) . . ?
O9 Mn1 N8 99.90(17) . . ?
O5 Mn1 N8 71.42(18) . . ?
O11 Mn1 N12 95.9(2) . . ?
O7 Mn1 N12 90.19(18) . . ?
O9 Mn1 N12 71.34(18) . . ?
O5 Mn1 N12 100.71(17) . . ?
N8 Mn1 N12 169.06(19) . . ?
O11 Mn1 Cu2 164.42(15) . . ?
O7 Mn1 Cu2 96.82(12) . . ?
O9 Mn1 Cu2 22.96(11) . . ?
O5 Mn1 Cu2 79.64(11) . . ?
N8 Mn1 Cu2 77.03(13) . . ?
N12 Mn1 Cu2 94.29(15) . . ?
O11 Mn1 Cu1 86.41(13) . . ?
O7 Mn1 Cu1 167.86(13) . . ?
O9 Mn1 Cu1 80.26(11) . . ?
O5 Mn1 Cu1 23.22(11) . . ?
N8 Mn1 Cu1 94.64(14) . . ?
N12 Mn1 Cu1 77.67(13) . . ?
Cu2 Mn1 Cu1 84.25(3) . . ?
N10 Cu2 N14 173.2(2) . . ?
N10 Cu2 N9 78.3(2) . . ?
N14 Cu2 N9 97.6(2) . . ?
N10 Cu2 O9 76.2(2) . . ?
N14 Cu2 O9 108.19(19) . . ?
N9 Cu2 O9 154.2(2) . . ?
N10 Cu2 N13 98.7(2) . . ?
N14 Cu2 N13 76.5(2) . . ?
N9 Cu2 N13 98.8(2) . . ?
O9 Cu2 N13 88.99(17) . . ?
N10 Cu2 O13 110.61(18) . . ?
N14 Cu2 O13 74.46(19) . . ?
N9 Cu2 O13 88.86(18) . . ?
O9 Cu2 O13 96.35(15) . . ?
N13 Cu2 O13 150.65(19) . . ?
N10 Cu2 Mn1 99.92(17) . . ?
N14 Cu2 Mn1 84.36(14) . . ?
N9 Cu2 Mn1 177.57(17) . . ?
O9 Cu2 Mn1 23.84(12) . . ?
N13 Cu2 Mn1 83.11(13) . . ?
O13 Cu2 Mn1 90.22(10) . . ?
N10 Cu2 Mn2 88.16(15) . . ?
N14 Cu2 Mn2 96.66(16) . . ?
N9 Cu2 Mn2 82.00(15) . . ?
O9 Cu2 Mn2 93.21(11) . . ?
N13 Cu2 Mn2 173.12(15) . . ?
O13 Cu2 Mn2 22.54(11) . . ?
Mn1 Cu2 Mn2 96.31(3) . . ?
O15 Mn2 O3 95.9(2) . . ?
O15 Mn2 O13 168.56(19) . . ?
O3 Mn2 O13 91.81(19) . . ?
O15 Mn2 O1 89.2(2) . . ?
O3 Mn2 O1 169.68(19) . . ?
O13 Mn2 O1 84.53(15) . . ?
O15 Mn2 N4 91.18(19) . . ?
O3 Mn2 N4 98.6(2) . . ?
O13 Mn2 N4 96.00(17) . . ?
O1 Mn2 N4 72.31(19) . . ?
O15 Mn2 N16 100.0(2) . . ?
O3 Mn2 N16 87.0(2) . . ?
O13 Mn2 N16 71.95(18) . . ?
O1 Mn2 N16 100.97(18) . . ?
N4 Mn2 N16 167.0(2) . . ?
O15 Mn2 Cu1 90.85(17) . . ?
O3 Mn2 Cu1 164.96(15) . . ?
O13 Mn2 Cu1 79.72(11) . . ?
O1 Mn2 Cu1 22.48(11) . . ?
N4 Mn2 Cu1 94.69(15) . . ?
N16 Mn2 Cu1 78.60(14) . . ?
O15 Mn2 Cu2 162.54(16) . . ?
O3 Mn2 Cu2 94.08(16) . . ?
O13 Mn2 Cu2 22.85(11) . . ?
O1 Mn2 Cu2 78.83(11) . . ?
N4 Mn2 Cu2 73.17(13) . . ?
N16 Mn2 Cu2 94.78(15) . . ?
Cu1 Mn2 Cu2 82.96(3) . . ?
C8 O1 Cu1 109.5(4) . . ?
C8 O1 Mn2 115.8(4) . . ?
Cu1 O1 Mn2 134.6(2) . . ?
N4 O2 H2O 109.5 . . ?
C11 O3 Mn2 137.7(6) . . ?
C20 O5 Cu1 110.1(4) . . ?
C20 O5 Mn1 115.0(4) . . ?
Cu1 O5 Mn1 133.3(2) . . ?
N8 O6 H6O 109.5 . . ?
C23 O7 Mn1 136.9(5) . . ?
C32 O9 Cu2 109.3(4) . . ?
C32 O9 Mn1 117.3(4) . . ?
Cu2 O9 Mn1 133.2(2) . . ?
N12 O10 H10O 109.5 . . ?
C35 O11 Mn1 135.7(6) . . ?
C44 O13 Mn2 116.8(4) . . ?
C44 O13 Cu2 108.1(4) . . ?
Mn2 O13 Cu2 134.6(2) . . ?
N16 O14 H14O 109.5 . . ?
C47 O15 Mn2 134.8(6) . . ?
H181 O18 H182 107.7 . . ?
H191 O19 H192 107.7 . . ?
H201 O20 H202 107.7 . . ?
H251 O25 H252 107.7 . . ?
C1 N1 C5 118.5(6) . . ?
C1 N1 Cu1 127.6(5) . . ?
C5 N1 Cu1 113.8(5) . . ?
C6 N2 N3 119.9(6) . . ?
C6 N2 Cu1 120.3(5) . . ?
N3 N2 Cu1 119.8(5) . . ?
C8 N3 N2 109.8(6) . . ?
C9 N4 O2 114.3(6) . . ?
C9 N4 Mn2 117.5(5) . . ?
O2 N4 Mn2 127.8(4) . . ?
C13 N5 C17 119.8(6) . . ?
C13 N5 Cu1 129.4(5) . . ?
C17 N5 Cu1 110.7(5) . . ?
C18 N6 N7 118.9(6) . . ?
C18 N6 Cu1 120.5(5) . . ?
N7 N6 Cu1 120.5(4) . . ?
C20 N7 N6 109.4(6) . . ?
C21 N8 O6 114.0(6) . . ?
C21 N8 Mn1 116.5(5) . . ?
O6 N8 Mn1 128.6(4) . . ?
C25 N9 C29 118.8(6) . . ?
C25 N9 Cu2 128.8(5) . . ?
C29 N9 Cu2 112.4(5) . . ?
C30 N10 N11 120.3(6) . . ?
C30 N10 Cu2 119.5(5) . . ?
N11 N10 Cu2 120.1(4) . . ?
C32 N11 N10 108.9(5) . . ?
C33 N12 O10 114.6(6) . . ?
C33 N12 Mn1 118.3(5) . . ?
O10 N12 Mn1 127.1(4) . . ?
C41 N13 C37 117.7(6) . . ?
C41 N13 Cu2 112.2(4) . . ?
C37 N13 Cu2 129.8(5) . . ?
C42 N14 N15 118.1(6) . . ?
C42 N14 Cu2 120.1(5) . . ?
N15 N14 Cu2 121.6(4) . . ?
C44 N15 N14 109.2(5) . . ?
C45 N16 O14 114.6(6) . . ?
C45 N16 Mn2 117.6(5) . . ?
O14 N16 Mn2 127.2(4) . . ?
N1 C1 C2 122.2(7) . . ?
N1 C1 H1 118.9 . . ?
C2 C1 H1 118.9 . . ?
C3 C2 C1 118.5(7) . . ?
C3 C2 H2 120.7 . . ?
C1 C2 H2 120.7 . . ?
C2 C3 C4 119.1(8) . . ?
C2 C3 H3 120.5 . . ?
C4 C3 H3 120.5 . . ?
C3 C4 C5 119.4(8) . . ?
C3 C4 H4 120.3 . . ?
C5 C4 H4 120.3 . . ?
N1 C5 C4 122.3(7) . . ?
N1 C5 C6 114.4(6) . . ?
C4 C5 C6 123.3(7) . . ?
N2 C6 C7 124.6(7) . . ?
N2 C6 C5 114.2(7) . . ?
C7 C6 C5 121.2(7) . . ?
C6 C7 H7A 109.5 . . ?
C6 C7 H7B 109.5 . . ?
H7A C7 H7B 109.5 . . ?
C6 C7 H7C 109.5 . . ?
H7A C7 H7C 109.5 . . ?
H7B C7 H7C 109.5 . . ?
O1 C8 N3 125.5(6) . . ?
O1 C8 C9 119.6(6) . . ?
N3 C8 C9 114.8(6) . . ?
N4 C9 C8 113.7(6) . . ?
N4 C9 C10 124.8(7) . . ?
C8 C9 C10 121.5(7) . . ?
C9 C10 H10A 109.5 . . ?
C9 C10 H10B 109.5 . . ?
H10A C10 H10B 109.5 . . ?
C9 C10 H10C 109.5 . . ?
H10A C10 H10C 109.5 . . ?
H10B C10 H10C 109.5 . . ?
O3 C11 O4 124.5(8) . . ?
O3 C11 C12 117.9(8) . . ?
O4 C11 C12 117.5(8) . . ?
C11 C12 H12A 109.5 . . ?
C11 C12 H12B 109.5 . . ?
H12A C12 H12B 109.5 . . ?
C11 C12 H12C 109.5 . . ?
H12A C12 H12C 109.5 . . ?
H12B C12 H12C 109.5 . . ?
N5 C13 C14 122.1(7) . . ?
N5 C13 H13 119.0 . . ?
C14 C13 H13 119.0 . . ?
C15 C14 C13 118.1(7) . . ?
C15 C14 H14 121.0 . . ?
C13 C14 H14 121.0 . . ?
C16 C15 C14 119.6(7) . . ?
C16 C15 H15 120.2 . . ?
C14 C15 H15 120.2 . . ?
C15 C16 C17 119.7(8) . . ?
C15 C16 H16 120.1 . . ?
C17 C16 H16 120.1 . . ?
N5 C17 C16 120.7(7) . . ?
N5 C17 C18 116.3(6) . . ?
C16 C17 C18 123.0(7) . . ?
N6 C18 C17 115.1(6) . . ?
N6 C18 C19 121.4(6) . . ?
C17 C18 C19 123.5(6) . . ?
C18 C19 H19A 109.5 . . ?
C18 C19 H19B 109.5 . . ?
H19A C19 H19B 109.5 . . ?
C18 C19 H19C 109.5 . . ?
H19A C19 H19C 109.5 . . ?
H19B C19 H19C 109.5 . . ?
O5 C20 N7 125.1(6) . . ?
O5 C20 C21 119.5(6) . . ?
N7 C20 C21 115.4(6) . . ?
N8 C21 C20 113.3(6) . . ?
N8 C21 C22 123.9(6) . . ?
C20 C21 C22 122.8(6) . . ?
C21 C22 H22A 109.5 . . ?
C21 C22 H22B 109.5 . . ?
H22A C22 H22B 109.5 . . ?
C21 C22 H22C 109.5 . . ?
H22A C22 H22C 109.5 . . ?
H22B C22 H22C 109.5 . . ?
O8 C23 O7 124.7(7) . . ?
O8 C23 C24 117.2(6) . . ?
O7 C23 C24 118.0(7) . . ?
C23 C24 H24A 109.5 . . ?
C23 C24 H24B 109.5 . . ?
H24A C24 H24B 109.5 . . ?
C23 C24 H24C 109.5 . . ?
H24A C24 H24C 109.5 . . ?
H24B C24 H24C 109.5 . . ?
N9 C25 C26 123.8(8) . . ?
N9 C25 H25 118.1 . . ?
C26 C25 H25 118.1 . . ?
C27 C26 C25 117.4(8) . . ?
C27 C26 H26 121.3 . . ?
C25 C26 H26 121.3 . . ?
C26 C27 C28 120.2(8) . . ?
C26 C27 H27 119.9 . . ?
C28 C27 H27 119.9 . . ?
C27 C28 C29 118.6(8) . . ?
C27 C28 H28 120.7 . . ?
C29 C28 H28 120.7 . . ?
N9 C29 C28 121.2(7) . . ?
N9 C29 C30 115.3(6) . . ?
C28 C29 C30 123.4(7) . . ?
N10 C30 C29 114.0(6) . . ?
N10 C30 C31 123.2(7) . . ?
C29 C30 C31 122.7(7) . . ?
C30 C31 H31A 109.5 . . ?
C30 C31 H31B 109.5 . . ?
H31A C31 H31B 109.5 . . ?
C30 C31 H31C 109.5 . . ?
H31A C31 H31C 109.5 . . ?
H31B C31 H31C 109.5 . . ?
O9 C32 N11 125.5(6) . . ?
O9 C32 C33 118.7(6) . . ?
N11 C32 C33 115.8(6) . . ?
N12 C33 C32 113.7(6) . . ?
N12 C33 C34 125.1(7) . . ?
C32 C33 C34 121.2(6) . . ?
C33 C34 H34A 109.5 . . ?
C33 C34 H34B 109.5 . . ?
H34A C34 H34B 109.5 . . ?
C33 C34 H34C 109.5 . . ?
H34A C34 H34C 109.5 . . ?
H34B C34 H34C 109.5 . . ?
O12 C35 O11 124.9(8) . . ?
O12 C35 C36 118.4(9) . . ?
O11 C35 C36 116.7(9) . . ?
C35 C36 H36A 109.5 . . ?
C35 C36 H36B 109.5 . . ?
H36A C36 H36B 109.5 . . ?
C35 C36 H36C 109.5 . . ?
H36A C36 H36C 109.5 . . ?
H36B C36 H36C 109.5 . . ?
N13 C37 C38 122.0(7) . . ?
N13 C37 H37 119.0 . . ?
C38 C37 H37 119.0 . . ?
C39 C38 C37 120.0(7) . . ?
C39 C38 H38 120.0 . . ?
C37 C38 H38 120.0 . . ?
C38 C39 C40 118.6(7) . . ?
C38 C39 H39 120.7 . . ?
C40 C39 H39 120.7 . . ?
C39 C40 C41 119.0(7) . . ?
C39 C40 H40 120.5 . . ?
C41 C40 H40 120.5 . . ?
N13 C41 C40 122.5(6) . . ?
N13 C41 C42 114.1(6) . . ?
C40 C41 C42 123.4(6) . . ?
N14 C42 C43 122.4(6) . . ?
N14 C42 C41 115.9(6) . . ?
C43 C42 C41 121.7(6) . . ?
C42 C43 H43A 109.5 . . ?
C42 C43 H43B 109.5 . . ?
H43A C43 H43B 109.5 . . ?
C42 C43 H43C 109.5 . . ?
H43A C43 H43C 109.5 . . ?
H43B C43 H43C 109.5 . . ?
O13 C44 N15 126.6(6) . . ?
O13 C44 C45 117.8(6) . . ?
N15 C44 C45 115.6(6) . . ?
N16 C45 C44 114.0(6) . . ?
N16 C45 C46 122.8(6) . . ?
C44 C45 C46 123.2(7) . . ?
C45 C46 H46A 109.5 . . ?
C45 C46 H46B 109.5 . . ?
H46A C46 H46B 109.5 . . ?
C45 C46 H46C 109.5 . . ?
H46A C46 H46C 109.5 . . ?
H46B C46 H46C 109.5 . . ?
O15 C47 O16 125.8(8) . . ?
O15 C47 C48 116.7(8) . . ?
O16 C47 C48 117.5(8) . . ?
C47 C48 H48A 109.5 . . ?
C47 C48 H48B 109.5 . . ?
H48A C48 H48B 109.5 . . ?
C47 C48 H48C 109.5 . . ?
H48A C48 H48C 109.5 . . ?
H48B C48 H48C 109.5 . . ?

loop_
_geom_bond_atom_site_label_1
_geom_bond_atom_site_label_2
_geom_bond_distance
_geom_bond_site_symmetry_2
_geom_bond_publ_flag
Cu1 N2 1.994(6) . ?
Cu1 N6 1.996(6) . ?
Cu1 N1 2.137(6) . ?
Cu1 O1 2.167(4) . ?
Cu1 O5 2.186(4) . ?
Cu1 N5 2.211(5) . ?
Mn1 O11 2.098(5) . ?
Mn1 O7 2.139(4) . ?
Mn1 O9 2.203(4) . ?
Mn1 O5 2.213(4) . ?
Mn1 N8 2.270(5) . ?
Mn1 N12 2.271(5) . ?
Cu2 N10 1.973(5) . ?
Cu2 N14 1.994(5) . ?
Cu2 N9 2.115(6) . ?
Cu2 O9 2.127(4) . ?
Cu2 N13 2.209(5) . ?
Cu2 O13 2.225(4) . ?
Mn2 O15 2.096(5) . ?
Mn2 O3 2.121(6) . ?
Mn2 O13 2.197(4) . ?
Mn2 O1 2.205(5) . ?
Mn2 N4 2.253(5) . ?
Mn2 N16 2.256(5) . ?
O1 C8 1.280(7) . ?
O2 N4 1.362(6) . ?
O2 H2O 0.8200 . ?
O3 C11 1.256(9) . ?
O4 C11 1.258(9) . ?
O5 C20 1.276(7) . ?
O6 N8 1.378(6) . ?
O6 H6O 0.8200 . ?
O7 C23 1.247(7) . ?
O8 C23 1.244(7) . ?
O9 C32 1.291(7) . ?
O10 N12 1.380(6) . ?
O10 H10O 0.8200 . ?
O11 C35 1.266(10) . ?
O12 C35 1.244(10) . ?
O13 C44 1.292(7) . ?
O14 N16 1.374(6) . ?
O14 H14O 0.8200 . ?
O15 C47 1.245(9) . ?
O16 C47 1.259(9) . ?
O18 H181 0.9600 . ?
O18 H182 0.9598 . ?
O19 H191 0.9601 . ?
O19 H192 0.9599 . ?
O20 H201 0.9600 . ?
O20 H202 0.9600 . ?
O25 H251 0.9600 . ?
O25 H252 0.9600 . ?
N1 C1 1.325(8) . ?
N1 C5 1.333(8) . ?
N2 C6 1.296(8) . ?
N2 N3 1.381(7) . ?
N3 C8 1.321(8) . ?
N4 C9 1.275(8) . ?
N5 C13 1.316(8) . ?
N5 C17 1.354(8) . ?
N6 C18 1.310(8) . ?
N6 N7 1.389(7) . ?
N7 C20 1.330(8) . ?
N8 C21 1.276(8) . ?
N9 C25 1.326(8) . ?
N9 C29 1.345(8) . ?
N10 C30 1.306(8) . ?
N10 N11 1.373(7) . ?
N11 C32 1.325(8) . ?
N12 C33 1.278(8) . ?
N13 C41 1.339(8) . ?
N13 C37 1.349(8) . ?
N14 C42 1.300(8) . ?
N14 N15 1.385(7) . ?
N15 C44 1.319(8) . ?
N16 C45 1.277(8) . ?
C1 C2 1.396(9) . ?
C1 H1 0.9300 . ?
C2 C3 1.366(10) . ?
C2 H2 0.9300 . ?
C3 C4 1.370(10) . ?
C3 H3 0.9300 . ?
C4 C5 1.370(9) . ?
C4 H4 0.9300 . ?
C5 C6 1.490(10) . ?
C6 C7 1.481(9) . ?
C7 H7A 0.9600 . ?
C7 H7B 0.9600 . ?
C7 H7C 0.9600 . ?
C8 C9 1.484(9) . ?
C9 C10 1.507(9) . ?
C10 H10A 0.9600 . ?
C10 H10B 0.9600 . ?
C10 H10C 0.9600 . ?
C11 C12 1.526(11) . ?
C12 H12A 0.9600 . ?
C12 H12B 0.9600 . ?
C12 H12C 0.9600 . ?
C13 C14 1.391(9) . ?
C13 H13 0.9300 . ?
C14 C15 1.379(10) . ?
C14 H14 0.9300 . ?
C15 C16 1.367(10) . ?
C15 H15 0.9300 . ?
C16 C17 1.371(9) . ?
C16 H16 0.9300 . ?
C17 C18 1.466(10) . ?
C18 C19 1.490(9) . ?
C19 H19A 0.9600 . ?
C19 H19B 0.9600 . ?
C19 H19C 0.9600 . ?
C20 C21 1.483(9) . ?
C21 C22 1.487(9) . ?
C22 H22A 0.9600 . ?
C22 H22B 0.9600 . ?
C22 H22C 0.9600 . ?
C23 C24 1.516(9) . ?
C24 H24A 0.9600 . ?
C24 H24B 0.9600 . ?
C24 H24C 0.9600 . ?
C25 C26 1.379(10) . ?
C25 H25 0.9300 . ?
C26 C27 1.377(11) . ?
C26 H26 0.9300 . ?
C27 C28 1.380(11) . ?
C27 H27 0.9300 . ?
C28 C29 1.394(9) . ?
C28 H28 0.9300 . ?
C29 C30 1.476(9) . ?
C30 C31 1.493(9) . ?
C31 H31A 0.9600 . ?
C31 H31B 0.9600 . ?
C31 H31C 0.9600 . ?
C32 C33 1.475(9) . ?
C33 C34 1.486(9) . ?
C34 H34A 0.9600 . ?
C34 H34B 0.9600 . ?
C34 H34C 0.9600 . ?
C35 C36 1.514(10) . ?
C36 H36A 0.9600 . ?
C36 H36B 0.9600 . ?
C36 H36C 0.9600 . ?
C37 C38 1.392(9) . ?
C37 H37 0.9300 . ?
C38 C39 1.355(9) . ?
C38 H38 0.9300 . ?
C39 C40 1.384(9) . ?
C39 H39 0.9300 . ?
C40 C41 1.393(8) . ?
C40 H40 0.9300 . ?
C41 C42 1.492(9) . ?
C42 C43 1.479(8) . ?
C43 H43A 0.9600 . ?
C43 H43B 0.9600 . ?
C43 H43C 0.9600 . ?
C44 C45 1.494(9) . ?
C45 C46 1.495(9) . ?
C46 H46A 0.9600 . ?
C46 H46B 0.9600 . ?
C46 H46C 0.9600 . ?
C47 C48 1.546(10) . ?
C48 H48A 0.9600 . ?
C48 H48B 0.9600 . ?
C48 H48C 0.9600 . ?

loop_
_geom_hbond_atom_site_label_D
_geom_hbond_atom_site_label_H
_geom_hbond_atom_site_label_A
_geom_hbond_distance_DH
_geom_hbond_distance_HA
_geom_hbond_distance_DA
_geom_hbond_angle_DHA
_geom_hbond_site_symmetry_A
O2 H2O O4 0.82 1.73 2.540(7) 170.1 .
O6 H6O O8 0.82 1.71 2.524(6) 174.4 .
O10 H10O O12 0.82 1.72 2.541(7) 173.8 .
O14 H14O O16 0.82 1.73 2.527(7) 164.4 .
O18 H181 O17 0.96 2.28 2.971(12) 128.3 .
O18 H182 O19 0.96 1.87 2.788(8) 159.7 .
O19 H191 O7 0.96 1.96 2.845(6) 152.8 .
O20 H201 O18 0.96 2.01 2.924(9) 158.1 .
O25 H252 O23 0.96 1.83 2.784(15) 174.7 1_655

loop_
_geom_torsion_atom_site_label_1
_geom_torsion_atom_site_label_2
_geom_torsion_atom_site_label_3
_geom_torsion_atom_site_label_4
_geom_torsion
_geom_torsion_site_symmetry_1
_geom_torsion_site_symmetry_2
_geom_torsion_site_symmetry_3
_geom_torsion_site_symmetry_4
_geom_torsion_publ_flag
N2 Cu1 Mn1 O11 -99.9(2) . . . . ?
N6 Cu1 Mn1 O11 75.4(2) . . . . ?
N1 Cu1 Mn1 O11 -22.3(2) . . . . ?
O1 Cu1 Mn1 O11 -174.88(19) . . . . ?
O5 Cu1 Mn1 O11 90.5(3) . . . . ?
Mn2 Cu1 Mn1 O11 162.39(15) . . . . ?
N2 Cu1 Mn1 O7 -3.2(6) . . . . ?
N6 Cu1 Mn1 O7 172.2(6) . . . . ?
N1 Cu1 Mn1 O7 74.5(6) . . . . ?
O1 Cu1 Mn1 O7 -78.1(6) . . . . ?
O5 Cu1 Mn1 O7 -172.8(6) . . . . ?
Mn2 Cu1 Mn1 O7 -100.9(6) . . . . ?
N2 Cu1 Mn1 O9 69.7(2) . . . . ?
N6 Cu1 Mn1 O9 -114.93(19) . . . . ?
N1 Cu1 Mn1 O9 147.4(2) . . . . ?
O1 Cu1 Mn1 O9 -5.22(17) . . . . ?
O5 Cu1 Mn1 O9 -99.9(3) . . . . ?
Mn2 Cu1 Mn1 O9 -27.95(12) . . . . ?
N2 Cu1 Mn1 O5 169.6(3) . . . . ?
N6 Cu1 Mn1 O5 -15.0(3) . . . . ?
N1 Cu1 Mn1 O5 -112.7(3) . . . . ?
O1 Cu1 Mn1 O5 94.7(3) . . . . ?
Mn2 Cu1 Mn1 O5 71.9(3) . . . . ?
N2 Cu1 Mn1 N8 169.0(2) . . . . ?
N6 Cu1 Mn1 N8 -15.7(2) . . . . ?
N1 Cu1 Mn1 N8 -113.3(2) . . . . ?
O1 Cu1 Mn1 N8 94.05(18) . . . . ?
O5 Cu1 Mn1 N8 -0.6(3) . . . . ?
Mn2 Cu1 Mn1 N8 71.31(13) . . . . ?
N2 Cu1 Mn1 N12 -3.1(2) . . . . ?
N6 Cu1 Mn1 N12 172.2(2) . . . . ?
N1 Cu1 Mn1 N12 74.5(2) . . . . ?
O1 Cu1 Mn1 N12 -78.1(2) . . . . ?
O5 Cu1 Mn1 N12 -172.7(3) . . . . ?
Mn2 Cu1 Mn1 N12 -100.81(15) . . . . ?
N2 Cu1 Mn1 Cu2 92.56(19) . . . . ?
N6 Cu1 Mn1 Cu2 -92.10(16) . . . . ?
N1 Cu1 Mn1 Cu2 170.22(17) . . . . ?
O1 Cu1 Mn1 Cu2 17.60(12) . . . . ?
O5 Cu1 Mn1 Cu2 -77.1(3) . . . . ?
Mn2 Cu1 Mn1 Cu2 -5.13(3) . . . . ?
O11 Mn1 Cu2 N10 -137.6(5) . . . . ?
O7 Mn1 Cu2 N10 83.69(19) . . . . ?
O9 Mn1 Cu2 N10 -5.6(3) . . . . ?
O5 Mn1 Cu2 N10 -107.15(19) . . . . ?
N8 Mn1 Cu2 N10 179.7(2) . . . . ?
N12 Mn1 Cu2 N10 -7.0(2) . . . . ?
Cu1 Mn1 Cu2 N10 -84.15(15) . . . . ?
O11 Mn1 Cu2 N14 47.7(5) . . . . ?
O7 Mn1 Cu2 N14 -91.0(2) . . . . ?
O9 Mn1 Cu2 N14 179.7(3) . . . . ?
O5 Mn1 Cu2 N14 78.18(19) . . . . ?
N8 Mn1 Cu2 N14 5.1(2) . . . . ?
N12 Mn1 Cu2 N14 178.3(2) . . . . ?
Cu1 Mn1 Cu2 N14 101.18(16) . . . . ?
O11 Mn1 Cu2 O9 -132.0(6) . . . . ?
O7 Mn1 Cu2 O9 89.3(3) . . . . ?
O5 Mn1 Cu2 O9 -101.5(3) . . . . ?
N8 Mn1 Cu2 O9 -174.7(3) . . . . ?
N12 Mn1 Cu2 O9 -1.4(3) . . . . ?
Cu1 Mn1 Cu2 O9 -78.6(3) . . . . ?
O11 Mn1 Cu2 N13 124.7(5) . . . . ?
O7 Mn1 Cu2 N13 -13.99(19) . . . . ?
O9 Mn1 Cu2 N13 -103.3(3) . . . . ?
O5 Mn1 Cu2 N13 155.17(18) . . . . ?
N8 Mn1 Cu2 N13 82.1(2) . . . . ?
N12 Mn1 Cu2 N13 -104.7(2) . . . . ?
Cu1 Mn1 Cu2 N13 178.17(15) . . . . ?
O11 Mn1 Cu2 O13 -26.6(5) . . . . ?
O7 Mn1 Cu2 O13 -165.34(17) . . . . ?
O9 Mn1 Cu2 O13 105.4(3) . . . . ?
O5 Mn1 Cu2 O13 3.83(16) . . . . ?
N8 Mn1 Cu2 O13 -69.30(18) . . . . ?
N12 Mn1 Cu2 O13 103.95(17) . . . . ?
Cu1 Mn1 Cu2 O13 26.82(11) . . . . ?
O11 Mn1 Cu2 Mn2 -48.4(5) . . . . ?
O7 Mn1 Cu2 Mn2 172.91(13) . . . . ?
O9 Mn1 Cu2 Mn2 83.6(3) . . . . ?
O5 Mn1 Cu2 Mn2 -17.92(11) . . . . ?
N8 Mn1 Cu2 Mn2 -91.04(14) . . . . ?
N12 Mn1 Cu2 Mn2 82.20(13) . . . . ?
Cu1 Mn1 Cu2 Mn2 5.07(3) . . . . ?
N2 Cu1 Mn2 O15 82.8(2) . . . . ?
N6 Cu1 Mn2 O15 -94.3(2) . . . . ?
O1 Cu1 Mn2 O15 85.9(3) . . . . ?
O5 Cu1 Mn2 O15 -169.06(18) . . . . ?
N5 Cu1 Mn2 O15 -17.1(2) . . . . ?
Mn1 Cu1 Mn2 O15 168.63(15) . . . . ?
N2 Cu1 Mn2 O3 -160.2(6) . . . . ?
N6 Cu1 Mn2 O3 22.6(6) . . . . ?
O1 Cu1 Mn2 O3 -157.2(7) . . . . ?
O5 Cu1 Mn2 O3 -52.1(6) . . . . ?
N5 Cu1 Mn2 O3 99.8(6) . . . . ?
Mn1 Cu1 Mn2 O3 -74.4(6) . . . . ?
N2 Cu1 Mn2 O13 -103.70(19) . . . . ?
N6 Cu1 Mn2 O13 79.2(2) . . . . ?
O1 Cu1 Mn2 O13 -100.7(3) . . . . ?
O5 Cu1 Mn2 O13 4.43(16) . . . . ?
N5 Cu1 Mn2 O13 156.38(19) . . . . ?
Mn1 Cu1 Mn2 O13 -17.88(11) . . . . ?
N6 Cu1 Mn2 O1 179.8(3) . . . . ?
O5 Cu1 Mn2 O1 105.1(3) . . . . ?
N5 Cu1 Mn2 O1 -103.0(3) . . . . ?
Mn1 Cu1 Mn2 O1 82.8(3) . . . . ?
N2 Cu1 Mn2 N4 -8.4(2) . . . . ?
N6 Cu1 Mn2 N4 174.4(2) . . . . ?
O1 Cu1 Mn2 N4 -5.4(3) . . . . ?
O5 Cu1 Mn2 N4 99.69(17) . . . . ?
N5 Cu1 Mn2 N4 -108.4(2) . . . . ?
Mn1 Cu1 Mn2 N4 77.38(13) . . . . ?
N2 Cu1 Mn2 N16 -177.2(2) . . . . ?
N6 Cu1 Mn2 N16 5.7(2) . . . . ?
O1 Cu1 Mn2 N16 -174.1(3) . . . . ?
O5 Cu1 Mn2 N16 -69.03(19) . . . . ?
N5 Cu1 Mn2 N16 82.9(2) . . . . ?
Mn1 Cu1 Mn2 N16 -91.34(16) . . . . ?
N2 Cu1 Mn2 Cu2 -80.80(16) . . . . ?
N6 Cu1 Mn2 Cu2 102.06(17) . . . . ?
O1 Cu1 Mn2 Cu2 -77.8(3) . . . . ?
O5 Cu1 Mn2 Cu2 27.32(11) . . . . ?
N5 Cu1 Mn2 Cu2 179.27(16) . . . . ?
Mn1 Cu1 Mn2 Cu2 5.01(3) . . . . ?
N10 Cu2 Mn2 O15 24.8(6) . . . . ?
N14 Cu2 Mn2 O15 -160.1(5) . . . . ?
N9 Cu2 Mn2 O15 103.2(6) . . . . ?
O9 Cu2 Mn2 O15 -51.3(5) . . . . ?
O13 Cu2 Mn2 O15 -150.2(6) . . . . ?
N10 Cu2 Mn2 O3 -100.1(2) . . . . ?
N14 Cu2 Mn2 O3 75.1(2) . . . . ?
N9 Cu2 Mn2 O3 -21.7(2) . . . . ?
O9 Cu2 Mn2 O3 -176.19(19) . . . . ?
Mn1 Cu2 Mn2 O3 160.09(15) . . . . ?
N10 Cu2 Mn2 O13 174.9(3) . . . . ?
N14 Cu2 Mn2 O13 -9.9(3) . . . . ?
N9 Cu2 Mn2 O13 -106.6(3) . . . . ?
O9 Cu2 Mn2 O13 98.9(3) . . . . ?
Mn1 Cu2 Mn2 O13 75.1(3) . . . . ?
N10 Cu2 Mn2 O1 72.3(2) . . . . ?
N14 Cu2 Mn2 O1 -112.51(19) . . . . ?
N9 Cu2 Mn2 O1 150.8(2) . . . . ?
O9 Cu2 Mn2 O1 -3.76(17) . . . . ?
O13 Cu2 Mn2 O1 -102.6(3) . . . . ?
Mn1 Cu2 Mn2 O1 -27.48(12) . . . . ?
N10 Cu2 Mn2 N4 -2.4(2) . . . . ?
N14 Cu2 Mn2 N4 172.8(2) . . . . ?
N9 Cu2 Mn2 N4 76.1(2) . . . . ?
O9 Cu2 Mn2 N4 -78.5(2) . . . . ?
O13 Cu2 Mn2 N4 -177.3(3) . . . . ?
Mn1 Cu2 Mn2 N4 -102.18(16) . . . . ?
N10 Cu2 Mn2 N16 172.6(2) . . . . ?
N14 Cu2 Mn2 N16 -12.3(2) . . . . ?
O9 Cu2 Mn2 N16 96.49(19) . . . . ?
O13 Cu2 Mn2 N16 -2.4(3) . . . . ?
Mn1 Cu2 Mn2 N16 72.77(15) . . . . ?
N10 Cu2 Mn2 Cu1 94.69(17) . . . . ?
N14 Cu2 Mn2 Cu1 -90.12(15) . . . . ?
N9 Cu2 Mn2 Cu1 173.15(18) . . . . ?
O9 Cu2 Mn2 Cu1 18.63(12) . . . . ?
O13 Cu2 Mn2 Cu1 -80.2(3) . . . . ?
Mn1 Cu2 Mn2 Cu1 -5.09(3) . . . . ?
N2 Cu1 O1 C8 -1.2(4) . . . . ?
N6 Cu1 O1 C8 -178.2(4) . . . . ?
N1 Cu1 O1 C8 8.7(6) . . . . ?
O5 Cu1 O1 C8 106.5(4) . . . . ?
N5 Cu1 O1 C8 -102.0(4) . . . . ?
Mn2 Cu1 O1 C8 -178.0(6) . . . . ?
N2 Cu1 O1 Mn2 176.9(3) . . . . ?
N6 Cu1 O1 Mn2 -0.2(3) . . . . ?
N1 Cu1 O1 Mn2 -173.2(3) . . . . ?
O5 Cu1 O1 Mn2 -75.5(3) . . . . ?
N5 Cu1 O1 Mn2 76.1(3) . . . . ?
O15 Mn2 O1 C8 83.8(4) . . . . ?
O3 Mn2 O1 C8 -36.2(13) . . . . ?
O13 Mn2 O1 C8 -105.8(4) . . . . ?
N4 Mn2 O1 C8 -7.7(4) . . . . ?
N16 Mn2 O1 C8 -176.2(4) . . . . ?
Cu2 Mn2 O1 C8 -83.4(4) . . . . ?
O15 Mn2 O1 Cu1 -94.2(3) . . . . ?
O3 Mn2 O1 Cu1 145.8(10) . . . . ?
O13 Mn2 O1 Cu1 76.3(3) . . . . ?
N4 Mn2 O1 Cu1 174.4(3) . . . . ?
N16 Mn2 O1 Cu1 5.9(3) . . . . ?
Cu2 Mn2 O1 Cu1 98.6(3) . . . . ?
O13 Mn2 O3 C11 99.4(8) . . . . ?
O1 Mn2 O3 C11 30.5(17) . . . . ?
N4 Mn2 O3 C11 3.1(8) . . . . ?
N16 Mn2 O3 C11 171.2(8) . . . . ?
Cu1 Mn2 O3 C11 154.6(6) . . . . ?
Cu2 Mn2 O3 C11 76.6(8) . . . . ?
N2 Cu1 O5 C20 -175.0(4) . . . . ?
N6 Cu1 O5 C20 0.4(4) . . . . ?
N1 Cu1 O5 C20 -98.7(4) . . . . ?
O1 Cu1 O5 C20 109.1(4) . . . . ?
N5 Cu1 O5 C20 10.5(6) . . . . ?
Mn2 Cu1 O5 C20 86.9(4) . . . . ?
Mn1 Cu1 O5 C20 -164.1(5) . . . . ?
N2 Cu1 O5 Mn1 -10.9(3) . . . . ?
N6 Cu1 O5 Mn1 164.5(3) . . . . ?
N1 Cu1 O5 Mn1 65.4(3) . . . . ?
O1 Cu1 O5 Mn1 -86.8(3) . . . . ?
N5 Cu1 O5 Mn1 174.6(3) . . . . ?
O11 Mn1 O5 C20 75.4(4) . . . . ?
O7 Mn1 O5 C20 -24.2(10) . . . . ?
O9 Mn1 O5 C20 -119.4(4) . . . . ?
N8 Mn1 O5 C20 -17.1(4) . . . . ?
N12 Mn1 O5 C20 170.7(4) . . . . ?
Cu2 Mn1 O5 C20 -96.8(4) . . . . ?
Cu1 Mn1 O5 C20 163.5(6) . . . . ?
O11 Mn1 O5 Cu1 -88.2(3) . . . . ?
O7 Mn1 O5 Cu1 172.3(7) . . . . ?
O9 Mn1 O5 Cu1 77.1(3) . . . . ?
N8 Mn1 O5 Cu1 179.3(3) . . . . ?
N12 Mn1 O5 Cu1 7.2(3) . . . . ?
Cu2 Mn1 O5 Cu1 99.7(2) . . . . ?
O11 Mn1 O7 C23 -95.8(6) . . . . ?
N8 Mn1 O7 C23 -3.8(6) . . . . ?
N12 Mn1 O7 C23 168.3(6) . . . . ?
Cu2 Mn1 O7 C23 73.9(6) . . . . ?
Cu1 Mn1 O7 C23 168.3(5) . . . . ?
N10 Cu2 O9 C32 -0.3(4) . . . . ?
N14 Cu2 O9 C32 -174.9(4) . . . . ?
N9 Cu2 O9 C32 8.8(6) . . . . ?
N13 Cu2 O9 C32 -99.6(4) . . . . ?
O13 Cu2 O9 C32 109.4(4) . . . . ?
Mn1 Cu2 O9 C32 -174.7(5) . . . . ?
N10 Cu2 O9 Mn1 174.3(3) . . . . ?
N14 Cu2 O9 Mn1 -0.3(3) . . . . ?
N9 Cu2 O9 Mn1 -176.6(4) . . . . ?
N13 Cu2 O9 Mn1 75.1(3) . . . . ?
Mn2 Cu2 O9 Mn1 -98.4(2) . . . . ?
O11 Mn1 O9 C32 -49.2(8) . . . . ?
O5 Mn1 O9 C32 -110.3(4) . . . . ?
N8 Mn1 O9 C32 179.6(4) . . . . ?
N12 Mn1 O9 C32 -7.2(4) . . . . ?
Cu2 Mn1 O9 C32 174.3(6) . . . . ?
Cu1 Mn1 O9 C32 -87.4(4) . . . . ?
O11 Mn1 O9 Cu2 136.5(6) . . . . ?
O7 Mn1 O9 Cu2 -93.3(3) . . . . ?
O5 Mn1 O9 Cu2 75.4(3) . . . . ?
N8 Mn1 O9 Cu2 5.3(3) . . . . ?
N12 Mn1 O9 Cu2 178.5(3) . . . . ?
Cu1 Mn1 O9 Cu2 98.3(2) . . . . ?
O7 Mn1 O11 C35 -56.4(7) . . . . ?
O9 Mn1 O11 C35 73.9(10) . . . . ?
O5 Mn1 O11 C35 134.8(7) . . . . ?
N8 Mn1 O11 C35 -153.9(7) . . . . ?
N12 Mn1 O11 C35 34.3(7) . . . . ?
Cu2 Mn1 O11 C35 164.7(6) . . . . ?
Cu1 Mn1 O11 C35 111.5(7) . . . . ?
O3 Mn2 O13 C44 74.6(4) . . . . ?
O1 Mn2 O13 C44 -115.0(4) . . . . ?
N4 Mn2 O13 C44 173.5(4) . . . . ?
N16 Mn2 O13 C44 -11.6(4) . . . . ?
Cu1 Mn2 O13 C44 -92.8(4) . . . . ?
Cu2 Mn2 O13 C44 170.9(6) . . . . ?
O15 Mn2 O13 Cu2 131.2(10) . . . . ?
O3 Mn2 O13 Cu2 -96.2(3) . . . . ?
O1 Mn2 O13 Cu2 74.1(3) . . . . ?
N4 Mn2 O13 Cu2 2.6(3) . . . . ?
N16 Mn2 O13 Cu2 177.5(3) . . . . ?
Cu1 Mn2 O13 Cu2 96.3(3) . . . . ?
N10 Cu2 O13 C44 -176.9(4) . . . . ?
N14 Cu2 O13 C44 -1.6(4) . . . . ?
N9 Cu2 O13 C44 -99.8(4) . . . . ?
O9 Cu2 O13 C44 105.5(4) . . . . ?
N13 Cu2 O13 C44 6.2(6) . . . . ?
Mn1 Cu2 O13 C44 82.4(4) . . . . ?
Mn2 Cu2 O13 C44 -171.4(6) . . . . ?
N10 Cu2 O13 Mn2 -5.4(3) . . . . ?
N14 Cu2 O13 Mn2 169.8(3) . . . . ?
N9 Cu2 O13 Mn2 71.6(3) . . . . ?
N13 Cu2 O13 Mn2 177.7(3) . . . . ?
Mn1 Cu2 O13 Mn2 -106.1(2) . . . . ?
O3 Mn2 O15 C47 -73.3(8) . . . . ?
O1 Mn2 O15 C47 115.7(8) . . . . ?
N4 Mn2 O15 C47 -172.1(8) . . . . ?
N16 Mn2 O15 C47 14.7(9) . . . . ?
Cu1 Mn2 O15 C47 93.2(8) . . . . ?
N2 Cu1 N1 C1 174.6(6) . . . . ?
N6 Cu1 N1 C1 -8.6(6) . . . . ?
O1 Cu1 N1 C1 164.8(5) . . . . ?
O5 Cu1 N1 C1 65.9(6) . . . . ?
N5 Cu1 N1 C1 -86.7(6) . . . . ?
Mn1 Cu1 N1 C1 87.5(5) . . . . ?
N6 Cu1 N1 C5 175.8(5) . . . . ?
O1 Cu1 N1 C5 -10.8(7) . . . . ?
O5 Cu1 N1 C5 -109.7(5) . . . . ?
N5 Cu1 N1 C5 97.7(5) . . . . ?
Mn1 Cu1 N1 C5 -88.1(5) . . . . ?
N1 Cu1 N2 C6 4.6(5) . . . . ?
O1 Cu1 N2 C6 179.9(6) . . . . ?
N5 Cu1 N2 C6 -92.7(5) . . . . ?
Mn2 Cu1 N2 C6 -178.9(5) . . . . ?
Mn1 Cu1 N2 C6 85.7(5) . . . . ?
N1 Cu1 N2 N3 -175.0(5) . . . . ?
O1 Cu1 N2 N3 0.2(4) . . . . ?
O5 Cu1 N2 N3 -89.6(4) . . . . ?
N5 Cu1 N2 N3 87.7(5) . . . . ?
Mn2 Cu1 N2 N3 1.4(4) . . . . ?
C6 N2 N3 C8 -178.9(6) . . . . ?
Cu1 N2 N3 C8 0.8(7) . . . . ?
O15 Mn2 N4 C9 -79.5(5) . . . . ?
O3 Mn2 N4 C9 -175.7(5) . . . . ?
O13 Mn2 N4 C9 91.5(5) . . . . ?
O1 Mn2 N4 C9 9.3(4) . . . . ?
N16 Mn2 N4 C9 69.7(11) . . . . ?
Cu1 Mn2 N4 C9 11.4(5) . . . . ?
Cu2 Mn2 N4 C9 92.6(5) . . . . ?
O15 Mn2 N4 O2 92.7(5) . . . . ?
O3 Mn2 N4 O2 -3.5(5) . . . . ?
O13 Mn2 N4 O2 -96.2(5) . . . . ?
O1 Mn2 N4 O2 -178.5(5) . . . . ?
Cu1 Mn2 N4 O2 -176.3(4) . . . . ?
Cu2 Mn2 N4 O2 -95.2(5) . . . . ?
N2 Cu1 N5 C13 -6.5(6) . . . . ?
N6 Cu1 N5 C13 178.2(6) . . . . ?
N1 Cu1 N5 C13 -84.9(6) . . . . ?
O1 Cu1 N5 C13 68.6(6) . . . . ?
O5 Cu1 N5 C13 168.2(5) . . . . ?
Mn2 Cu1 N5 C13 90.9(6) . . . . ?
N2 Cu1 N5 C17 169.5(5) . . . . ?
N6 Cu1 N5 C17 -5.8(4) . . . . ?
N1 Cu1 N5 C17 91.1(5) . . . . ?
O1 Cu1 N5 C17 -115.4(5) . . . . ?
O5 Cu1 N5 C17 -15.8(7) . . . . ?
Mn2 Cu1 N5 C17 -93.1(4) . . . . ?
N1 Cu1 N6 C18 -92.2(5) . . . . ?
O1 Cu1 N6 C18 91.1(5) . . . . ?
O5 Cu1 N6 C18 -179.5(6) . . . . ?
N5 Cu1 N6 C18 5.5(5) . . . . ?
Mn1 Cu1 N6 C18 -173.4(5) . . . . ?
N1 Cu1 N6 N7 84.5(5) . . . . ?
O1 Cu1 N6 N7 -92.1(5) . . . . ?
O5 Cu1 N6 N7 -2.8(4) . . . . ?
N5 Cu1 N6 N7 -177.8(5) . . . . ?
Mn2 Cu1 N6 N7 -92.2(4) . . . . ?
Mn1 Cu1 N6 N7 3.4(5) . . . . ?
C18 N6 N7 C20 -178.7(6) . . . . ?
Cu1 N6 N7 C20 4.5(7) . . . . ?
O11 Mn1 N8 C21 -68.8(5) . . . . ?
O7 Mn1 N8 C21 -163.9(5) . . . . ?
O9 Mn1 N8 C21 98.6(5) . . . . ?
O5 Mn1 N8 C21 17.5(5) . . . . ?
N12 Mn1 N8 C21 62.6(12) . . . . ?
Cu2 Mn1 N8 C21 100.7(5) . . . . ?
Cu1 Mn1 N8 C21 17.7(5) . . . . ?
O7 Mn1 N8 O6 4.9(5) . . . . ?
O9 Mn1 N8 O6 -92.6(5) . . . . ?
O5 Mn1 N8 O6 -173.7(5) . . . . ?
N12 Mn1 N8 O6 -128.6(10) . . . . ?
Cu2 Mn1 N8 O6 -90.4(4) . . . . ?
Cu1 Mn1 N8 O6 -173.5(4) . . . . ?
N10 Cu2 N9 C25 175.6(6) . . . . ?
N14 Cu2 N9 C25 -9.8(6) . . . . ?
O9 Cu2 N9 C25 166.6(5) . . . . ?
N13 Cu2 N9 C25 -87.2(6) . . . . ?
O13 Cu2 N9 C25 64.3(6) . . . . ?
Mn2 Cu2 N9 C25 85.9(6) . . . . ?
N10 Cu2 N9 C29 -5.1(4) . . . . ?
O9 Cu2 N9 C29 -14.1(7) . . . . ?
O13 Cu2 N9 C29 -116.4(4) . . . . ?
Mn2 Cu2 N9 C29 -94.9(4) . . . . ?
N9 Cu2 N10 C30 6.4(5) . . . . ?
O9 Cu2 N10 C30 -177.6(5) . . . . ?
N13 Cu2 N10 C30 -90.8(5) . . . . ?
O13 Cu2 N10 C30 90.7(5) . . . . ?
Mn1 Cu2 N10 C30 -175.3(4) . . . . ?
Mn2 Cu2 N10 C30 88.6(5) . . . . ?
N9 Cu2 N10 N11 -177.2(5) . . . . ?
O9 Cu2 N10 N11 -1.2(4) . . . . ?
N13 Cu2 N10 N11 85.6(4) . . . . ?
O13 Cu2 N10 N11 -92.9(4) . . . . ?
Mn1 Cu2 N10 N11 1.1(4) . . . . ?
C30 N10 N11 C32 178.8(6) . . . . ?
Cu2 N10 N11 C32 2.4(6) . . . . ?
O11 Mn1 N12 C33 175.3(5) . . . . ?
O7 Mn1 N12 C33 -89.7(5) . . . . ?
O9 Mn1 N12 C33 6.6(5) . . . . ?
O5 Mn1 N12 C33 87.4(5) . . . . ?
N8 Mn1 N12 C33 44.3(13) . . . . ?
Cu2 Mn1 N12 C33 7.2(5) . . . . ?
Cu1 Mn1 N12 C33 90.3(5) . . . . ?
O11 Mn1 N12 O10 -7.1(5) . . . . ?
O7 Mn1 N12 O10 87.9(5) . . . . ?
O9 Mn1 N12 O10 -175.8(5) . . . . ?
N8 Mn1 N12 O10 -138.1(9) . . . . ?
Cu2 Mn1 N12 O10 -175.2(4) . . . . ?
Cu1 Mn1 N12 O10 -92.1(4) . . . . ?
N14 Cu2 N13 C41 -9.1(4) . . . . ?
N9 Cu2 N13 C41 86.6(4) . . . . ?
O9 Cu2 N13 C41 -118.1(4) . . . . ?
O13 Cu2 N13 C41 -16.9(6) . . . . ?
N10 Cu2 N13 C37 -8.2(6) . . . . ?
N14 Cu2 N13 C37 176.7(6) . . . . ?
N9 Cu2 N13 C37 -87.6(6) . . . . ?
O9 Cu2 N13 C37 67.7(6) . . . . ?
O13 Cu2 N13 C37 168.9(5) . . . . ?
Mn1 Cu2 N13 C37 90.8(6) . . . . ?
N9 Cu2 N14 C42 -87.2(5) . . . . ?
O9 Cu2 N14 C42 94.4(5) . . . . ?
N13 Cu2 N14 C42 10.1(5) . . . . ?
O13 Cu2 N14 C42 -173.9(5) . . . . ?
Mn1 Cu2 N14 C42 94.3(5) . . . . ?
Mn2 Cu2 N14 C42 -170.0(5) . . . . ?
N9 Cu2 N14 N15 86.8(5) . . . . ?
O9 Cu2 N14 N15 -91.6(4) . . . . ?
O13 Cu2 N14 N15 0.1(4) . . . . ?
Mn1 Cu2 N14 N15 -91.7(4) . . . . ?
C42 N14 N15 C44 175.6(6) . . . . ?
Cu2 N14 N15 C44 1.5(7) . . . . ?
O15 Mn2 N16 C45 -177.0(5) . . . . ?
O3 Mn2 N16 C45 -81.5(5) . . . . ?
O13 Mn2 N16 C45 11.4(5) . . . . ?
O1 Mn2 N16 C45 91.9(5) . . . . ?
N4 Mn2 N16 C45 34.3(13) . . . . ?
Cu1 Mn2 N16 C45 94.2(5) . . . . ?
Cu2 Mn2 N16 C45 12.4(5) . . . . ?
O15 Mn2 N16 O14 -6.5(6) . . . . ?
O3 Mn2 N16 O14 88.9(6) . . . . ?
O13 Mn2 N16 O14 -178.2(6) . . . . ?
O1 Mn2 N16 O14 -97.7(5) . . . . ?
N4 Mn2 N16 O14 -155.3(9) . . . . ?
Cu1 Mn2 N16 O14 -95.4(5) . . . . ?
Cu2 Mn2 N16 O14 -177.2(5) . . . . ?
C5 N1 C1 C2 0.5(10) . . . . ?
Cu1 N1 C1 C2 -174.9(5) . . . . ?
N1 C1 C2 C3 -0.6(11) . . . . ?
C1 C2 C3 C4 0.4(11) . . . . ?
C2 C3 C4 C5 -0.2(12) . . . . ?
C1 N1 C5 C4 -0.2(10) . . . . ?
Cu1 N1 C5 C4 175.9(5) . . . . ?
C1 N1 C5 C6 -178.1(6) . . . . ?
Cu1 N1 C5 C6 -2.1(7) . . . . ?
C3 C4 C5 C6 177.8(7) . . . . ?
N3 N2 C6 C7 -5.9(10) . . . . ?
Cu1 N2 C6 C7 174.4(5) . . . . ?
N3 N2 C6 C5 172.6(5) . . . . ?
Cu1 N2 C6 C5 -7.1(8) . . . . ?
N1 C5 C6 N2 5.8(9) . . . . ?
C4 C5 C6 N2 -172.2(7) . . . . ?
N1 C5 C6 C7 -175.6(6) . . . . ?
C4 C5 C6 C7 6.5(11) . . . . ?
Cu1 O1 C8 N3 2.2(8) . . . . ?
Mn2 O1 C8 N3 -176.2(5) . . . . ?
Cu1 O1 C8 C9 -175.5(4) . . . . ?
Mn2 O1 C8 C9 6.1(7) . . . . ?
N2 N3 C8 O1 -2.1(9) . . . . ?
N2 N3 C8 C9 175.7(5) . . . . ?
O2 N4 C9 C8 177.6(5) . . . . ?
Mn2 N4 C9 C8 -9.1(7) . . . . ?
O2 N4 C9 C10 -0.4(9) . . . . ?
Mn2 N4 C9 C10 172.9(5) . . . . ?
O1 C8 C9 N4 2.1(8) . . . . ?
N3 C8 C9 N4 -175.9(6) . . . . ?
O1 C8 C9 C10 -179.9(6) . . . . ?
N3 C8 C9 C10 2.2(9) . . . . ?
Mn2 O3 C11 O4 -4.3(14) . . . . ?
Mn2 O3 C11 C12 179.2(6) . . . . ?
C17 N5 C13 C14 -2.3(10) . . . . ?
Cu1 N5 C13 C14 173.4(5) . . . . ?
N5 C13 C14 C15 1.8(11) . . . . ?
C13 C14 C15 C16 -0.7(11) . . . . ?
C14 C15 C16 C17 0.1(12) . . . . ?
C13 N5 C17 C16 1.7(10) . . . . ?
Cu1 N5 C17 C16 -174.8(6) . . . . ?
C13 N5 C17 C18 -177.9(6) . . . . ?
Cu1 N5 C17 C18 5.6(7) . . . . ?
C15 C16 C17 N5 -0.6(12) . . . . ?
N7 N6 C18 C17 179.1(6) . . . . ?
Cu1 N6 C18 C17 -4.1(8) . . . . ?
N7 N6 C18 C19 -0.9(10) . . . . ?
Cu1 N6 C18 C19 175.9(5) . . . . ?
N5 C17 C18 N6 -1.6(10) . . . . ?
C16 C17 C18 N6 178.8(7) . . . . ?
N5 C17 C18 C19 178.4(7) . . . . ?
C16 C17 C18 C19 -1.1(11) . . . . ?
Cu1 O5 C20 N7 2.2(8) . . . . ?
Mn1 O5 C20 N7 -165.1(5) . . . . ?
Cu1 O5 C20 C21 -176.4(4) . . . . ?
Mn1 O5 C20 C21 16.4(7) . . . . ?
N6 N7 C20 O5 -4.3(9) . . . . ?
N6 N7 C20 C21 174.3(5) . . . . ?
O6 N8 C21 C20 174.6(5) . . . . ?
O6 N8 C21 C22 -2.1(9) . . . . ?
Mn1 N8 C21 C22 168.4(5) . . . . ?
O5 C20 C21 N8 -0.8(9) . . . . ?
N7 C20 C21 N8 -179.5(6) . . . . ?
O5 C20 C21 C22 175.9(6) . . . . ?
N7 C20 C21 C22 -2.8(9) . . . . ?
Mn1 O7 C23 O8 -10.3(11) . . . . ?
Mn1 O7 C23 C24 170.1(5) . . . . ?
C29 N9 C25 C26 0.6(10) . . . . ?
Cu2 N9 C25 C26 179.8(5) . . . . ?
N9 C25 C26 C27 -1.4(11) . . . . ?
C25 C26 C27 C28 1.3(12) . . . . ?
C26 C27 C28 C29 -0.4(12) . . . . ?
C25 N9 C29 C28 0.5(10) . . . . ?
Cu2 N9 C29 C28 -178.9(5) . . . . ?
C25 N9 C29 C30 -177.2(6) . . . . ?
Cu2 N9 C29 C30 3.5(7) . . . . ?
C27 C28 C29 N9 -0.5(11) . . . . ?
C27 C28 C29 C30 176.9(7) . . . . ?
N11 N10 C30 C29 177.3(5) . . . . ?
Cu2 N10 C30 C29 -6.3(7) . . . . ?
N11 N10 C30 C31 -3.4(9) . . . . ?
N9 C29 C30 N10 1.5(8) . . . . ?
C28 C29 C30 N10 -176.1(6) . . . . ?
N9 C29 C30 C31 -177.9(6) . . . . ?
C28 C29 C30 C31 4.5(10) . . . . ?
Cu2 O9 C32 N11 2.1(7) . . . . ?
Mn1 O9 C32 N11 -173.6(5) . . . . ?
Cu2 O9 C32 C33 -176.9(4) . . . . ?
Mn1 O9 C32 C33 7.4(7) . . . . ?
Mn1 N12 C33 C32 -5.1(7) . . . . ?
O10 N12 C33 C34 -1.0(9) . . . . ?
Mn1 N12 C33 C34 176.9(5) . . . . ?
O9 C32 C33 N12 -1.5(8) . . . . ?
N11 C32 C33 N12 179.4(5) . . . . ?
O9 C32 C33 C34 176.6(5) . . . . ?
N11 C32 C33 C34 -2.5(9) . . . . ?
Mn1 O11 C35 O12 -23.9(13) . . . . ?
Cu2 N13 C37 C38 171.9(5) . . . . ?
N13 C37 C38 C39 -1.2(11) . . . . ?
C37 C38 C39 C40 4.1(11) . . . . ?
C38 C39 C40 C41 -3.8(10) . . . . ?
C37 N13 C41 C40 2.2(9) . . . . ?
Cu2 N13 C41 C40 -172.7(5) . . . . ?
C37 N13 C41 C42 -177.7(6) . . . . ?
Cu2 N13 C41 C42 7.3(6) . . . . ?
C39 C40 C41 N13 0.7(10) . . . . ?
C39 C40 C41 C42 -179.4(6) . . . . ?
N15 N14 C42 C43 -3.1(9) . . . . ?
Cu2 N14 C42 C43 171.1(5) . . . . ?
N15 N14 C42 C41 176.5(5) . . . . ?
Cu2 N14 C42 C41 -9.3(8) . . . . ?
N13 C41 C42 N14 0.4(8) . . . . ?
C40 C41 C42 N14 -179.6(6) . . . . ?
Mn2 O13 C44 N15 -169.7(5) . . . . ?
Cu2 O13 C44 N15 3.5(8) . . . . ?
Mn2 O13 C44 C45 11.2(7) . . . . ?
Cu2 O13 C44 C45 -175.7(5) . . . . ?
N14 N15 C44 O13 -3.5(9) . . . . ?
N14 N15 C44 C45 175.7(5) . . . . ?
O14 N16 C45 C44 178.9(6) . . . . ?
Mn2 N16 C45 C44 -9.5(8) . . . . ?
O14 N16 C45 C46 -0.8(10) . . . . ?
Mn2 N16 C45 C46 170.8(6) . . . . ?
N15 C44 C45 N16 179.8(6) . . . . ?
O13 C44 C45 C46 178.7(6) . . . . ?
N15 C44 C45 C46 -0.5(10) . . . . ?
Mn2 O15 C47 O16 -8.1(16) . . . . ?
